data_4065399
loop_
_publ_author_name
'Taher, Deeb'
'Corrigan, John F.'

_publ_section_title
;
 Aryl(trimethylsilyl)selenides as Reagents for the Synthesis of Mono- and
 Diselenoesters
;
_journal_issue 21
_journal_name_full Organometallics
_journal_page_first 5943
_journal_paper_doi 10.1021/om200768m
_journal_volume 30
_journal_year 2011
_chemical_formula_sum 'C25 H28 O2 Se3 Si'
_chemical_formula_weight 625.44
_chemical_name_systematic
; 
 ? 
;
_space_group_IT_number 19
_symmetry_cell_setting orthorhombic
_symmetry_space_group_name_Hall 'P 2ac 2ab'
_symmetry_space_group_name_H-M 'P 21 21 21'
_atom_sites_solution_hydrogens geom
_atom_sites_solution_primary direct
_atom_sites_solution_secondary difmap
_audit_creation_method SHELXL-97
_cell_angle_alpha 90.00
_cell_angle_beta 90.00
_cell_angle_gamma 90.00
_cell_formula_units_Z 4
_cell_length_a 10.5264(4)
_cell_length_b 15.3887(4)
_cell_length_c 16.0798(6)
_cell_measurement_temperature 200(2)
_cell_volume 2604.73(15)
_computing_cell_refinement 'Nonius Denzo'
_computing_data_collection 'Nonius Collect'
_computing_data_reduction 'Nonius Denzo'
_computing_molecular_graphics 'Bruker SHELXTL'
_computing_publication_material 'Bruker SHELXTL'
_computing_structure_refinement 'SHELXL-97 (Sheldrick, 1997)'
_computing_structure_solution 'SHELXS-97 (Sheldrick, 1990)'
_diffrn_ambient_temperature 200(2)
_diffrn_measured_fraction_theta_full 0.999
_diffrn_measured_fraction_theta_max 0.999
_diffrn_measurement_device_type 'Enraf Nonius KappaCCD'
_diffrn_measurement_method 'phi scans + omega to complete'
_diffrn_radiation_monochromator graphite
_diffrn_radiation_source 'fine-focus sealed tube'
_diffrn_radiation_type MoK\a
_diffrn_radiation_wavelength 0.71073
_diffrn_reflns_av_R_equivalents 0.0000
_diffrn_reflns_av_sigmaI/netI 0.0716
_diffrn_reflns_limit_h_max 13
_diffrn_reflns_limit_h_min -13
_diffrn_reflns_limit_k_max 19
_diffrn_reflns_limit_k_min -19
_diffrn_reflns_limit_l_max 20
_diffrn_reflns_limit_l_min -20
_diffrn_reflns_number 5949
_diffrn_reflns_theta_full 27.49
_diffrn_reflns_theta_max 27.49
_diffrn_reflns_theta_min 1.83
_exptl_absorpt_coefficient_mu 4.301
_exptl_absorpt_correction_T_max 0.6730
_exptl_absorpt_correction_T_min 0.3842
_exptl_absorpt_correction_type integration
_exptl_crystal_colour colorless
_exptl_crystal_density_diffrn 1.595
_exptl_crystal_density_method 'not measured'
_exptl_crystal_description needle
_exptl_crystal_F_000 1240
_exptl_crystal_size_max 0.28
_exptl_crystal_size_mid 0.13
_exptl_crystal_size_min 0.10
_refine_diff_density_max 2.602
_refine_diff_density_min -2.056
_refine_diff_density_rms 0.337
_refine_ls_abs_structure_details 'Flack H D (1983), Acta Cryst. A39, 876-881'
_refine_ls_abs_structure_Flack 0.00(3)
_refine_ls_extinction_method none
_refine_ls_goodness_of_fit_ref 1.077
_refine_ls_hydrogen_treatment mixed
_refine_ls_matrix_type full
_refine_ls_number_parameters 283
_refine_ls_number_reflns 5949
_refine_ls_number_restraints 0
_refine_ls_restrained_S_all 1.077
_refine_ls_R_factor_all 0.1217
_refine_ls_R_factor_gt 0.0895
_refine_ls_shift/su_max 0.001
_refine_ls_shift/su_mean 0.000
_refine_ls_structure_factor_coef Fsqd
_refine_ls_weighting_details 'calc w=1/[\s^2^(Fo^2^)+(0.1723P)^2^+0.0000P] where P=(Fo^2^+2Fc^2^)/3'
_refine_ls_weighting_scheme calc
_refine_ls_wR_factor_gt 0.2228
_refine_ls_wR_factor_ref 0.2482
_reflns_number_gt 4452
_reflns_number_total 5949
_reflns_threshold_expression >2sigma(I)
_cod_data_source_file om200768m_si_001.cif
_cod_data_source_block 06068
_cod_depositor_comments
;
The following automatic conversions were performed:

'_symmetry_cell_setting' value 'Orthorhombic' changed to
'orthorhombic' according to
/home/saulius/struct/CIF-dictionaries/cif_core.dic dictionary named
'cif_core.dic' version 2.4.1 from 2010-06-29.

Automatic conversion script
Id: cif_fix_values 1715 2011-07-08 13:25:40Z adriana 
;
_cod_original_sg_symbol_H-M P2(1)2(1)2(1)
_cod_database_code 4065399

loop_
_symmetry_equiv_pos_as_xyz
'x, y, z'
'-x+1/2, -y, z+1/2'
'-x, y+1/2, -z+1/2'
'x+1/2, -y+1/2, -z'

loop_
_atom_site_label
_atom_site_type_symbol
_atom_site_fract_x
_atom_site_fract_y
_atom_site_fract_z
_atom_site_U_iso_or_equiv
_atom_site_adp_type
_atom_site_occupancy
_atom_site_symmetry_multiplicity
_atom_site_calc_flag
_atom_site_refinement_flags
Se1 Se 1.89785(10) 0.67588(7) 0.01975(7) 0.0320(3) Uani 1 1 d .
Se2 Se 2.18806(10) 0.63776(7) 0.00758(7) 0.0335(3) Uani 1 1 d .
Se3 Se 2.06352(11) 0.59871(7) 0.17944(7) 0.0344(3) Uani 1 1 d .
Si1 Si 2.1106(3) 0.1747(2) 0.0455(2) 0.0364(7) Uani 1 1 d .
O1 O 2.0010(11) 0.3319(6) -0.0335(6) 0.058(3) Uani 1 1 d .
O2 O 2.1265(9) 0.2819(5) 0.0682(5) 0.039(2) Uani 1 1 d .
C1 C 2.0308(11) 0.5944(7) 0.0588(7) 0.032(2) Uani 1 1 d .
C2 C 1.9978(12) 0.5011(8) 0.0338(7) 0.037(3) Uani 1 1 d .
H2A H 1.9149 0.4855 0.0588 0.044 Uiso 1 1 calc R
H2B H 1.9878 0.4988 -0.0274 0.044 Uiso 1 1 calc R
C3 C 2.0959(12) 0.4338(7) 0.0599(8) 0.038(3) Uani 1 1 d .
H3A H 2.1807 0.4528 0.0406 0.045 Uiso 1 1 calc R
H3B H 2.0981 0.4307 0.1213 0.045 Uiso 1 1 calc R
C4 C 2.0694(12) 0.3449(8) 0.0259(8) 0.041(3) Uani 1 1 d .
C5 C 1.7434(12) 0.6196(7) 0.0536(7) 0.034(3) Uani 1 1 d .
C6 C 1.6483(10) 0.6175(7) -0.0071(7) 0.032(2) Uani 1 1 d .
H6A H 1.6655 0.6356 -0.0625 0.039 Uiso 1 1 calc R
C7 C 1.5262(10) 0.5879(7) 0.0157(7) 0.032(2) Uani 1 1 d .
H7A H 1.4604 0.5860 -0.0247 0.039 Uiso 1 1 calc R
C8 C 1.5018(11) 0.5618(7) 0.0962(7) 0.036(3) Uani 1 1 d .
H8A H 1.4195 0.5419 0.1112 0.043 Uiso 1 1 calc R
C9 C 1.5975(13) 0.5647(7) 0.1547(8) 0.040(3) Uani 1 1 d .
H9A H 1.5802 0.5471 0.2102 0.048 Uiso 1 1 calc R
C10 C 1.7177(10) 0.5928(7) 0.1339(7) 0.031(2) Uani 1 1 d .
H10A H 1.7828 0.5938 0.1748 0.037 Uiso 1 1 calc R
C11 C 2.0908(11) 0.7211(6) 0.1986(7) 0.029(2) Uani 1 1 d .
C12 C 2.2144(12) 0.7499(8) 0.2070(7) 0.036(3) Uani 1 1 d .
H12A H 2.2833 0.7109 0.1989 0.043 Uiso 1 1 calc R
C13 C 2.2367(13) 0.8351(8) 0.2272(7) 0.042(3) Uani 1 1 d .
H13A H 2.3215 0.8549 0.2346 0.050 Uiso 1 1 calc R
C14 C 2.1375(13) 0.8920(8) 0.2368(7) 0.043(3) Uani 1 1 d .
H14A H 2.1533 0.9509 0.2512 0.052 Uiso 1 1 calc R
C15 C 2.0131(14) 0.8628(8) 0.2253(7) 0.042(3) Uani 1 1 d .
H15A H 1.9443 0.9024 0.2298 0.050 Uiso 1 1 calc R
C16 C 1.9900(14) 0.7777(8) 0.2077(7) 0.041(3) Uani 1 1 d .
H16A H 1.9052 0.7575 0.2017 0.049 Uiso 1 1 calc R
C17 C 2.1519(10) 0.6282(7) -0.1105(7) 0.031(2) Uani 1 1 d .
C18 C 2.1075(12) 0.6989(7) -0.1532(8) 0.039(3) Uani 1 1 d .
H18A H 2.0852 0.7505 -0.1243 0.047 Uiso 1 1 calc R
C19 C 2.0953(12) 0.6947(8) -0.2389(8) 0.045(3) Uani 1 1 d .
H19A H 2.0671 0.7445 -0.2686 0.054 Uiso 1 1 calc R
C20 C 2.1226(15) 0.6212(9) -0.2807(9) 0.054(4) Uani 1 1 d .
H20A H 2.1110 0.6185 -0.3392 0.065 Uiso 1 1 calc R
C21 C 2.1673(12) 0.5504(11) -0.2379(9) 0.053(4) Uani 1 1 d .
H21A H 2.1884 0.4988 -0.2673 0.064 Uiso 1 1 calc R
C22 C 2.1818(11) 0.5533(8) -0.1531(8) 0.038(3) Uani 1 1 d .
H22A H 2.2124 0.5038 -0.1239 0.045 Uiso 1 1 calc R
C23 C 2.2067(16) 0.1212(8) 0.1252(8) 0.053(4) Uani 1 1 d .
H23A H 2.2954 0.1394 0.1195 0.079 Uiso 1 1 calc R
H23B H 2.2008 0.0581 0.1183 0.079 Uiso 1 1 calc R
H23C H 2.1752 0.1374 0.1804 0.079 Uiso 1 1 calc R
C24 C 2.1704(13) 0.1541(8) -0.0587(8) 0.044(3) Uani 1 1 d .
H24A H 2.2590 0.1731 -0.0624 0.066 Uiso 1 1 calc R
H24B H 2.1191 0.1863 -0.0992 0.066 Uiso 1 1 calc R
H24C H 2.1651 0.0918 -0.0707 0.066 Uiso 1 1 calc R
C25 C 1.9413(14) 0.1452(8) 0.0572(10) 0.052(3) Uani 1 1 d .
H25A H 1.8924 0.1703 0.0112 0.079 Uiso 1 1 calc R
H25B H 1.9092 0.1678 0.1101 0.079 Uiso 1 1 calc R
H25C H 1.9327 0.0818 0.0563 0.079 Uiso 1 1 calc R

loop_
_atom_site_aniso_label
_atom_site_aniso_U_11
_atom_site_aniso_U_22
_atom_site_aniso_U_33
_atom_site_aniso_U_23
_atom_site_aniso_U_13
_atom_site_aniso_U_12
Se1 0.0205(5) 0.0316(5) 0.0440(6) 0.0039(5) 0.0000(5) 0.0013(5)
Se2 0.0182(5) 0.0369(6) 0.0455(7) -0.0012(5) -0.0007(4) -0.0023(4)
Se3 0.0291(6) 0.0323(6) 0.0418(6) 0.0019(5) -0.0033(5) 0.0010(5)
Si1 0.0340(18) 0.0298(15) 0.0454(17) -0.0008(13) 0.0049(14) -0.0005(15)
O1 0.064(7) 0.038(5) 0.074(7) -0.010(4) -0.026(5) 0.006(5)
O2 0.035(5) 0.032(4) 0.051(5) 0.000(4) -0.007(4) 0.011(4)
C1 0.024(6) 0.027(5) 0.045(6) -0.004(5) 0.003(5) 0.006(5)
C2 0.032(6) 0.040(6) 0.039(6) -0.001(5) -0.005(5) -0.009(5)
C3 0.027(6) 0.030(5) 0.056(7) -0.014(5) -0.005(5) 0.003(5)
C4 0.027(6) 0.045(7) 0.049(7) -0.008(5) -0.001(5) 0.010(5)
C5 0.030(6) 0.032(6) 0.040(6) -0.004(4) -0.006(5) 0.005(5)
C6 0.018(5) 0.039(6) 0.041(6) 0.005(5) 0.002(4) 0.005(4)
C7 0.013(5) 0.034(6) 0.050(6) -0.003(5) -0.003(5) -0.001(4)
C8 0.015(5) 0.039(6) 0.054(7) 0.002(5) -0.004(5) 0.001(5)
C9 0.035(7) 0.033(5) 0.052(7) 0.007(5) 0.004(6) 0.002(5)
C10 0.018(5) 0.033(5) 0.042(6) 0.004(5) -0.001(4) 0.007(5)
C11 0.025(6) 0.022(5) 0.039(6) -0.004(4) 0.001(5) 0.008(4)
C12 0.023(6) 0.036(6) 0.047(7) 0.000(5) -0.003(5) 0.005(5)
C13 0.033(7) 0.046(7) 0.046(7) 0.000(6) -0.007(5) -0.004(6)
C14 0.056(8) 0.038(6) 0.036(6) -0.005(5) -0.002(6) -0.007(6)
C15 0.045(8) 0.034(6) 0.047(7) -0.007(5) 0.003(6) 0.011(6)
C16 0.036(7) 0.040(7) 0.046(7) -0.007(5) 0.007(6) 0.000(6)
C17 0.018(5) 0.039(6) 0.036(5) -0.003(5) 0.005(4) -0.009(4)
C18 0.035(7) 0.032(6) 0.050(7) 0.000(5) 0.009(6) -0.004(5)
C19 0.032(7) 0.050(7) 0.054(7) 0.001(6) 0.003(6) -0.020(6)
C20 0.047(9) 0.066(10) 0.049(8) -0.014(7) 0.000(6) -0.013(7)
C21 0.017(6) 0.073(10) 0.069(9) -0.022(8) 0.007(6) -0.005(6)
C22 0.019(5) 0.040(6) 0.054(7) -0.010(5) -0.004(5) 0.000(5)
C23 0.064(10) 0.044(7) 0.050(8) 0.006(6) 0.008(7) 0.016(7)
C24 0.044(8) 0.045(7) 0.043(6) -0.004(5) -0.001(6) -0.007(6)
C25 0.042(8) 0.032(6) 0.084(10) -0.003(6) 0.008(7) 0.004(6)

loop_
_atom_type_symbol
_atom_type_description
_atom_type_scat_dispersion_real
_atom_type_scat_dispersion_imag
_atom_type_scat_source
C C 0.0033 0.0016 'International Tables Vol C Tables 4.2.6.8 and 6.1.1.4'
H H 0.0000 0.0000 'International Tables Vol C Tables 4.2.6.8 and 6.1.1.4'
O O 0.0106 0.0060 'International Tables Vol C Tables 4.2.6.8 and 6.1.1.4'
Se Se -0.0929 2.2259 'International Tables Vol C Tables 4.2.6.8 and 6.1.1.4'
Si Si 0.0817 0.0704 'International Tables Vol C Tables 4.2.6.8 and 6.1.1.4'

loop_
_geom_angle_atom_site_label_1
_geom_angle_atom_site_label_2
_geom_angle_atom_site_label_3
_geom_angle
C5 Se1 C1 102.9(5)
C17 Se2 C1 102.7(5)
C11 Se3 C1 102.4(5)
O2 Si1 C24 109.5(5)
O2 Si1 C23 103.5(6)
C24 Si1 C23 112.1(6)
O2 Si1 C25 108.2(5)
C24 Si1 C25 112.6(7)
C23 Si1 C25 110.6(7)
C4 O2 Si1 123.7(8)
C2 C1 Se2 113.5(8)
C2 C1 Se3 109.3(8)
Se2 C1 Se3 104.7(5)
C2 C1 Se1 110.5(8)
Se2 C1 Se1 104.3(5)
Se3 C1 Se1 114.5(5)
C3 C2 C1 114.3(10)
C4 C3 C2 113.3(10)
O1 C4 O2 123.4(11)
O1 C4 C3 123.3(11)
O2 C4 C3 113.3(10)
C10 C5 C6 120.3(11)
C10 C5 Se1 124.4(9)
C6 C5 Se1 114.8(8)
C5 C6 C7 118.5(10)
C8 C7 C6 120.5(10)
C9 C8 C7 119.6(11)
C10 C9 C8 121.1(11)
C9 C10 C5 120.0(11)
C16 C11 C12 120.8(10)
C16 C11 Se3 121.2(9)
C12 C11 Se3 117.9(8)
C13 C12 C11 119.4(11)
C12 C13 C14 120.4(12)
C13 C14 C15 119.5(11)
C16 C15 C14 120.4(13)
C15 C16 C11 119.4(13)
C18 C17 C22 119.5(11)
C18 C17 Se2 119.9(9)
C22 C17 Se2 120.3(9)
C17 C18 C19 119.7(11)
C20 C19 C18 121.0(13)
C19 C20 C21 119.4(13)
C20 C21 C22 120.7(14)
C21 C22 C17 119.7(13)

loop_
_geom_bond_atom_site_label_1
_geom_bond_atom_site_label_2
_geom_bond_distance
Se1 C5 1.920(13)
Se1 C1 1.981(11)
Se2 C17 1.941(11)
Se2 C1 1.966(12)
Se3 C11 1.930(10)
Se3 C1 1.971(12)
Si1 O2 1.697(8)
Si1 C24 1.818(13)
Si1 C23 1.828(14)
Si1 C25 1.848(15)
O1 C4 1.213(15)
O2 C4 1.328(14)
C1 C2 1.531(16)
C2 C3 1.522(17)
C3 C4 1.499(16)
C5 C10 1.383(16)
C5 C6 1.398(16)
C6 C7 1.413(15)
C7 C8 1.379(17)
C8 C9 1.379(17)
C9 C10 1.378(17)
C11 C16 1.380(17)
C11 C12 1.381(17)
C12 C13 1.372(17)
C13 C14 1.372(19)
C14 C15 1.397(19)
C15 C16 1.361(18)
C17 C18 1.368(16)
C17 C22 1.378(16)
C18 C19 1.385(18)
C19 C20 1.347(19)
C20 C21 1.37(2)
C21 C22 1.373(18)
